data_7202660
loop_
_publ_author_name
'Tan, Wei'
'Zhang, Deqing'
'Wang, Zhuo'
'Liu, Caiming'
'Zhu, Daoben'

_publ_section_title
;
 4-(N,N-Dimethylamine)benzonitrile (DMABN) derivatives with boronic
 acid and boronate groups: new fluorescent sensors for saccharides and
 fluoride ion
;
_journal_issue 19
_journal_name_full 'Journal of Materials Chemistry'
_journal_page_first 1964
_journal_paper_doi 10.1039/b618183j
_journal_volume 17
_journal_year 2007
_chemical_formula_sum 'C15 H21 B N2 O2'
_chemical_formula_weight 272.15
_chemical_name_systematic
;

?

;
_space_group_IT_number 19
_symmetry_cell_setting orthorhombic
_symmetry_space_group_name_Hall 'P 2ac 2ab'
_symmetry_space_group_name_H-M 'P 21 21 21'
_atom_sites_solution_hydrogens geom
_atom_sites_solution_primary direct
_atom_sites_solution_secondary difmap
_audit_creation_method SHELXL-97
_cell_angle_alpha 90.00
_cell_angle_beta 90.00
_cell_angle_gamma 90.00
_cell_formula_units_Z 4
_cell_length_a 7.3178(14)
_cell_length_b 10.551(2)
_cell_length_c 20.587(4)
_cell_measurement_reflns_used 1355
_cell_measurement_temperature 296(2)
_cell_measurement_theta_max 19.04
_cell_measurement_theta_min 2.17
_cell_volume 1589.5(5)
_computing_cell_refinement 'Bruker SMART'
_computing_data_collection 'Bruker SMART'
_computing_data_reduction 'Bruker SAINT'
_computing_molecular_graphics 'Bruker SHELXTL'
_computing_publication_material 'Bruker SHELXTL'
_computing_structure_refinement 'SHELXL-97 (Sheldrick, 1997)'
_computing_structure_solution 'SHELXS-97 (Sheldrick, 1990)'
_diffrn_ambient_temperature 296(2)
_diffrn_measured_fraction_theta_full 0.998
_diffrn_measured_fraction_theta_max 0.998
_diffrn_measurement_device_type 'CCD area detector'
_diffrn_measurement_method 'phi and omega scans'
_diffrn_radiation_monochromator graphite
_diffrn_radiation_source 'fine-focus sealed tube'
_diffrn_radiation_type MoK\a
_diffrn_radiation_wavelength 0.71073
_diffrn_reflns_av_R_equivalents 0.0490
_diffrn_reflns_av_sigmaI/netI 0.0364
_diffrn_reflns_limit_h_max 8
_diffrn_reflns_limit_h_min -8
_diffrn_reflns_limit_k_max 12
_diffrn_reflns_limit_k_min -6
_diffrn_reflns_limit_l_max 24
_diffrn_reflns_limit_l_min -24
_diffrn_reflns_number 8938
_diffrn_reflns_theta_full 25.05
_diffrn_reflns_theta_max 25.05
_diffrn_reflns_theta_min 1.98
_diffrn_standards_decay_% 0
_diffrn_standards_interval_count 0
_diffrn_standards_interval_time 0
_diffrn_standards_number 0
_exptl_absorpt_coefficient_mu 0.075
_exptl_absorpt_correction_T_max 0.9963
_exptl_absorpt_correction_T_min 0.9852
_exptl_absorpt_correction_type multi-scan
_exptl_absorpt_process_details 'sadabs(Bruker, 2000)'
_exptl_crystal_colour colourless
_exptl_crystal_density_diffrn 1.137
_exptl_crystal_density_meas ?
_exptl_crystal_density_method 'not measured'
_exptl_crystal_description plate
_exptl_crystal_F_000 584
_exptl_crystal_size_max 0.20
_exptl_crystal_size_mid 0.20
_exptl_crystal_size_min 0.05
_refine_diff_density_max 0.181
_refine_diff_density_min -0.137
_refine_diff_density_rms 0.039
_refine_ls_abs_structure_details 'Flack H D (1983), Acta Cryst. A39, 876-881'
_refine_ls_extinction_method none
_refine_ls_goodness_of_fit_ref 1.094
_refine_ls_hydrogen_treatment constr
_refine_ls_matrix_type full
_refine_ls_number_parameters 183
_refine_ls_number_reflns 1637
_refine_ls_number_restraints 0
_refine_ls_restrained_S_all 1.094
_refine_ls_R_factor_all 0.0900
_refine_ls_R_factor_gt 0.0701
_refine_ls_shift/su_max 0.000
_refine_ls_shift/su_mean 0.000
_refine_ls_structure_factor_coef Fsqd
_refine_ls_weighting_details 'calc w=1/[\s^2^(Fo^2^)+(0.0759P)^2^+0.5656P] where P=(Fo^2^+2Fc^2^)/3'
_refine_ls_weighting_scheme calc
_refine_ls_wR_factor_gt 0.1570
_refine_ls_wR_factor_ref 0.1682
_reflns_number_gt 1279
_reflns_number_total 1637
_reflns_threshold_expression >2sigma(I)
_cod_data_source_file B618183J.txt
_cod_data_source_block sad
_cod_depositor_comments
;
The following automatic conversions were performed:
'_symmetry_cell_setting' value 'Orthorhombic' changed to 'orthorhombic'
according to '/home/saulius/struct/CIF-dictionaries/cif_core.dic'
dictionary named 'cif_core.dic' version 2.4.1 from 2010-06-29.

Automatic conversion script
Id: cif_fix_enum 1527 2010-12-29 10:47:43Z saulius 

The following automatic conversions were performed:

'_exptl_crystal_density_meas' value 'none' was changed to '?' - the
value is perceived as not measured.

Automatic conversion script
Id: cif_fix_values 3008 2015-01-20 13:52:24Z robertas 
;
_cod_original_sg_symbol_H-M P2(1)2(1)2(1)
_cod_database_code 7202660

loop_
_symmetry_equiv_pos_as_xyz
'x, y, z'
'-x+1/2, -y, z+1/2'
'-x, y+1/2, -z+1/2'
'x+1/2, -y+1/2, -z'

loop_
_atom_site_label
_atom_site_type_symbol
_atom_site_fract_x
_atom_site_fract_y
_atom_site_fract_z
_atom_site_U_iso_or_equiv
_atom_site_adp_type
_atom_site_occupancy
_atom_site_symmetry_multiplicity
_atom_site_calc_flag
_atom_site_refinement_flags
_atom_site_disorder_assembly
_atom_site_disorder_group
N1 N 0.0437(8) -0.1592(5) 0.0974(2) 0.0835(15) Uani 1 1 d . . .
N2 N 0.8502(7) 0.0951(5) 0.00612(19) 0.0761(13) Uani 1 1 d . . .
O1 O 0.2255(5) 0.0415(3) 0.20610(14) 0.0654(10) Uani 1 1 d . . .
O2 O 0.4238(5) 0.2015(4) 0.19671(16) 0.0813(12) Uani 1 1 d . . .
B1 B 0.3585(7) 0.0932(5) 0.1710(2) 0.0475(12) Uani 1 1 d . . .
C1 C 0.4380(6) 0.0385(4) 0.10533(18) 0.0488(11) Uani 1 1 d . . .
C2 C 0.3531(7) -0.0572(4) 0.06892(19) 0.0518(11) Uani 1 1 d . . .
C3 C 0.4364(8) -0.1013(5) 0.0129(2) 0.0634(14) Uani 1 1 d . . .
H3A H 0.3800 -0.1650 -0.0110 0.076 Uiso 1 1 calc R . .
C4 C 0.5994(8) -0.0533(5) -0.0080(2) 0.0690(15) Uani 1 1 d . . .
H4A H 0.6521 -0.0852 -0.0457 0.083 Uiso 1 1 calc R . .
C5 C 0.6902(7) 0.0446(4) 0.02690(19) 0.0559(12) Uani 1 1 d . . .
C6 C 0.6026(7) 0.0858(4) 0.08404(19) 0.0538(12) Uani 1 1 d . . .
H6A H 0.6591 0.1483 0.1087 0.065 Uiso 1 1 calc R . .
C7 C 0.1811(9) -0.1120(5) 0.0865(2) 0.0602(13) Uani 1 1 d . . .
C8 C 0.9488(9) 0.1829(6) 0.0460(3) 0.0884(18) Uani 1 1 d . . .
H8A H 0.8764 0.2577 0.0525 0.133 Uiso 1 1 calc R . .
H8B H 1.0613 0.2054 0.0250 0.133 Uiso 1 1 calc R . .
H8C H 0.9748 0.1445 0.0872 0.133 Uiso 1 1 calc R . .
C9 C 0.9393(10) 0.0501(7) -0.0520(3) 0.106(2) Uani 1 1 d . . .
H9A H 0.9687 -0.0381 -0.0471 0.159 Uiso 1 1 calc R . .
H9B H 1.0495 0.0975 -0.0591 0.159 Uiso 1 1 calc R . .
H9C H 0.8591 0.0609 -0.0885 0.159 Uiso 1 1 calc R . .
C10 C 0.3430(6) 0.2204(4) 0.2597(2) 0.0530(11) Uani 1 1 d . . .
C11 C 0.4894(9) 0.1924(7) 0.3087(3) 0.101(2) Uani 1 1 d . . .
H11C H 0.5837 0.2554 0.3057 0.152 Uiso 1 1 calc R . .
H11D H 0.5404 0.1102 0.3003 0.152 Uiso 1 1 calc R . .
H11A H 0.4376 0.1938 0.3516 0.152 Uiso 1 1 calc R . .
C12 C 0.2889(9) 0.3576(5) 0.2658(3) 0.094(2) Uani 1 1 d . . .
H12A H 0.3965 0.4096 0.2658 0.141 Uiso 1 1 calc R . .
H12B H 0.2233 0.3699 0.3057 0.141 Uiso 1 1 calc R . .
H12C H 0.2123 0.3808 0.2299 0.141 Uiso 1 1 calc R . .
C13 C 0.1806(7) 0.1256(5) 0.2590(2) 0.0583(13) Uani 1 1 d . . .
C14 C 0.1644(13) 0.0487(7) 0.3204(3) 0.125(3) Uani 1 1 d . . .
H14A H 0.0619 -0.0077 0.3170 0.187 Uiso 1 1 calc R . .
H14C H 0.1468 0.1046 0.3567 0.187 Uiso 1 1 calc R . .
H14D H 0.2741 0.0004 0.3267 0.187 Uiso 1 1 calc R . .
C15 C 0.0002(8) 0.1860(8) 0.2408(4) 0.117(3) Uani 1 1 d . . .
H15A H -0.0943 0.1229 0.2413 0.175 Uiso 1 1 calc R . .
H15B H 0.0092 0.2220 0.1981 0.175 Uiso 1 1 calc R . .
H15C H -0.0287 0.2516 0.2715 0.175 Uiso 1 1 calc R . .

loop_
_atom_site_aniso_label
_atom_site_aniso_U_11
_atom_site_aniso_U_22
_atom_site_aniso_U_33
_atom_site_aniso_U_23
_atom_site_aniso_U_13
_atom_site_aniso_U_12
N1 0.099(4) 0.077(3) 0.074(3) -0.015(2) 0.007(3) -0.026(3)
N2 0.081(3) 0.088(3) 0.059(2) -0.001(2) 0.023(2) -0.005(3)
O1 0.083(2) 0.057(2) 0.0564(17) -0.0213(16) 0.0202(17) -0.020(2)
O2 0.085(3) 0.090(3) 0.069(2) -0.035(2) 0.0303(19) -0.043(2)
B1 0.059(3) 0.041(3) 0.043(2) 0.005(2) -0.003(2) 0.000(3)
C1 0.062(3) 0.045(2) 0.040(2) 0.001(2) -0.002(2) 0.011(2)
C2 0.065(3) 0.047(2) 0.043(2) 0.000(2) 0.000(2) 0.003(2)
C3 0.088(4) 0.058(3) 0.045(2) -0.008(2) -0.005(3) 0.005(3)
C4 0.090(4) 0.071(3) 0.046(2) -0.010(3) 0.013(3) 0.014(3)
C5 0.069(3) 0.057(3) 0.041(2) 0.007(2) 0.007(2) 0.014(3)
C6 0.066(3) 0.049(3) 0.046(2) -0.004(2) 0.002(2) 0.003(2)
C7 0.085(4) 0.053(3) 0.042(2) -0.012(2) -0.002(3) -0.001(3)
C8 0.077(4) 0.099(4) 0.089(4) 0.014(4) 0.018(3) -0.003(4)
C9 0.109(5) 0.134(6) 0.074(3) -0.003(4) 0.043(4) 0.002(5)
C10 0.054(3) 0.056(3) 0.049(2) -0.017(2) 0.005(2) -0.003(2)
C11 0.091(5) 0.123(6) 0.089(4) -0.016(4) -0.030(4) -0.006(4)
C12 0.104(5) 0.058(3) 0.121(5) -0.008(3) 0.024(4) -0.004(3)
C13 0.059(3) 0.068(3) 0.049(2) -0.021(2) 0.013(2) -0.015(3)
C14 0.182(8) 0.121(6) 0.071(3) -0.003(4) 0.024(4) -0.078(6)
C15 0.058(3) 0.140(6) 0.152(6) -0.069(6) -0.003(4) 0.001(4)

loop_
_atom_type_symbol
_atom_type_description
_atom_type_scat_dispersion_real
_atom_type_scat_dispersion_imag
_atom_type_scat_source
C C 0.0033 0.0000 'International Tables Vol C Tables 4.2.6.8 and 6.1.1.4'
H H 0.0000 0.0000 'International Tables Vol C Tables 4.2.6.8 and 6.1.1.4'
N N 0.0061 0.0000 'International Tables Vol C Tables 4.2.6.8 and 6.1.1.4'
O O 0.0106 0.0000 'International Tables Vol C Tables 4.2.6.8 and 6.1.1.4'
B B 0.0013 0.0000 'International Tables Vol C Tables 4.2.6.8 and 6.1.1.4'

loop_
_geom_angle_atom_site_label_1
_geom_angle_atom_site_label_2
_geom_angle_atom_site_label_3
_geom_angle
_geom_angle_site_symmetry_1
_geom_angle_site_symmetry_3
_geom_angle_publ_flag
C5 N2 C8 120.6(4) . . ?
C5 N2 C9 121.5(5) . . ?
C8 N2 C9 117.4(5) . . ?
B1 O1 C13 109.0(3) . . ?
B1 O2 C10 109.0(3) . . ?
O1 B1 O2 113.2(4) . . ?
O1 B1 C1 125.8(4) . . ?
O2 B1 C1 121.0(4) . . ?
C6 C1 C2 118.6(4) . . ?
C6 C1 B1 117.6(4) . . ?
C2 C1 B1 123.8(4) . . ?
C3 C2 C1 119.5(5) . . ?
C3 C2 C7 117.5(4) . . ?
C1 C2 C7 123.0(4) . . ?
C4 C3 C2 121.5(5) . . ?
C4 C3 H3A 119.3 . . ?
C2 C3 H3A 119.3 . . ?
C3 C4 C5 121.2(4) . . ?
C3 C4 H4A 119.4 . . ?
C5 C4 H4A 119.4 . . ?
N2 C5 C6 122.3(5) . . ?
N2 C5 C4 122.0(4) . . ?
C6 C5 C4 115.7(5) . . ?
C1 C6 C5 123.6(4) . . ?
C1 C6 H6A 118.2 . . ?
C5 C6 H6A 118.2 . . ?
N1 C7 C2 176.3(5) . . ?
N2 C8 H8A 109.5 . . ?
N2 C8 H8B 109.5 . . ?
H8A C8 H8B 109.5 . . ?
N2 C8 H8C 109.5 . . ?
H8A C8 H8C 109.5 . . ?
H8B C8 H8C 109.5 . . ?
N2 C9 H9A 109.5 . . ?
N2 C9 H9B 109.5 . . ?
H9A C9 H9B 109.5 . . ?
N2 C9 H9C 109.5 . . ?
H9A C9 H9C 109.5 . . ?
H9B C9 H9C 109.5 . . ?
O2 C10 C11 106.6(4) . . ?
O2 C10 C12 108.5(4) . . ?
C11 C10 C12 108.7(5) . . ?
O2 C10 C13 102.5(3) . . ?
C11 C10 C13 115.2(4) . . ?
C12 C10 C13 114.7(4) . . ?
C10 C11 H11C 109.5 . . ?
C10 C11 H11D 109.5 . . ?
H11C C11 H11D 109.5 . . ?
C10 C11 H11A 109.5 . . ?
H11C C11 H11A 109.5 . . ?
H11D C11 H11A 109.5 . . ?
C10 C12 H12A 109.5 . . ?
C10 C12 H12B 109.5 . . ?
H12A C12 H12B 109.5 . . ?
C10 C12 H12C 109.5 . . ?
H12A C12 H12C 109.5 . . ?
H12B C12 H12C 109.5 . . ?
O1 C13 C14 108.7(4) . . ?
O1 C13 C15 105.7(4) . . ?
C14 C13 C15 111.5(6) . . ?
O1 C13 C10 103.2(3) . . ?
C14 C13 C10 113.5(4) . . ?
C15 C13 C10 113.5(5) . . ?
C13 C14 H14A 109.5 . . ?
C13 C14 H14C 109.5 . . ?
H14A C14 H14C 109.5 . . ?
C13 C14 H14D 109.5 . . ?
H14A C14 H14D 109.5 . . ?
H14C C14 H14D 109.5 . . ?
C13 C15 H15A 109.5 . . ?
C13 C15 H15B 109.5 . . ?
H15A C15 H15B 109.5 . . ?
C13 C15 H15C 109.5 . . ?
H15A C15 H15C 109.5 . . ?
H15B C15 H15C 109.5 . . ?

loop_
_geom_bond_atom_site_label_1
_geom_bond_atom_site_label_2
_geom_bond_distance
_geom_bond_site_symmetry_2
_geom_bond_publ_flag
N1 C7 1.144(7) . ?
N2 C5 1.356(7) . ?
N2 C8 1.433(7) . ?
N2 C9 1.443(6) . ?
O1 B1 1.330(6) . ?
O1 C13 1.443(5) . ?
O2 B1 1.348(6) . ?
O2 C10 1.439(5) . ?
B1 C1 1.580(6) . ?
C1 C6 1.375(6) . ?
C1 C2 1.403(6) . ?
C2 C3 1.384(6) . ?
C2 C7 1.432(8) . ?
C3 C4 1.366(8) . ?
C3 H3A 0.9300 . ?
C4 C5 1.422(7) . ?
C4 H4A 0.9300 . ?
C5 C6 1.408(6) . ?
C6 H6A 0.9300 . ?
C8 H8A 0.9600 . ?
C8 H8B 0.9600 . ?
C8 H8C 0.9600 . ?
C9 H9A 0.9600 . ?
C9 H9B 0.9600 . ?
C9 H9C 0.9600 . ?
C10 C11 1.501(7) . ?
C10 C12 1.506(7) . ?
C10 C13 1.553(6) . ?
C11 H11C 0.9600 . ?
C11 H11D 0.9600 . ?
C11 H11A 0.9600 . ?
C12 H12A 0.9600 . ?
C12 H12B 0.9600 . ?
C12 H12C 0.9600 . ?
C13 C14 1.507(7) . ?
C13 C15 1.513(8) . ?
C14 H14A 0.9600 . ?
C14 H14C 0.9600 . ?
C14 H14D 0.9600 . ?
C15 H15A 0.9600 . ?
C15 H15B 0.9600 . ?
C15 H15C 0.9600 . ?

loop_
_cod_related_entry_id
_cod_related_entry_database
_cod_related_entry_code
1 ChemSpider 21143137
